data_7033957
loop_
_publ_author_name
'Kissel, Alexander A.'
'Mahrova, Tatyana V.'
'Lyubov, Dmitry M.'
'Cherkasov, Anton V.'
'Fukin, Georgy K.'
'Trifonov, Alexander A.'
'Del Rosal, Iker'
'Maron, Laurent'

_publ_section_title
;
 Metallacyclic yttrium alkyl and hydrido complexes: synthesis, structures
 and catalytic activity in intermolecular olefin hydrophosphination and
 hydroamination.
;
_journal_issue 27
_journal_name_full 'Dalton transactions (Cambridge, England : 2003)'
_journal_page_first 12137
_journal_page_last 12148
_journal_paper_doi 10.1039/c5dt00129c
_journal_volume 44
_journal_year 2015
_chemical_formula_sum 'C111 H189 Li2 N6 O16 Y3'
_chemical_formula_weight 2144.29
_chemical_name_systematic
; 
 ? 
;
_space_group_IT_number 161
_symmetry_cell_setting trigonal
_symmetry_space_group_name_Hall 'R 3 -2"c'
_symmetry_space_group_name_H-M 'R 3 c :H'
_atom_sites_solution_hydrogens geom
_atom_sites_solution_primary direct
_atom_sites_solution_secondary difmap
_audit_creation_method SHELXL-97
_audit_update_record
;
2014-09-17 deposited with the CCDC.
2015-02-10 downloaded from the CCDC.
;
_cell_angle_alpha 90.00
_cell_angle_beta 90.00
_cell_angle_gamma 120.00
_cell_formula_units_Z 6
_cell_length_a 16.5905(7)
_cell_length_b 16.5905(7)
_cell_length_c 74.717(3)
_cell_measurement_reflns_used 900
_cell_measurement_temperature 100(2)
_cell_measurement_theta_max 30
_cell_measurement_theta_min 2
_cell_volume 17810.2(13)
_computing_cell_refinement 'Bruker SMART'
_computing_data_collection 'Bruker SMART'
_computing_data_reduction 'Bruker SHELXTL'
_computing_molecular_graphics 'Bruker SHELXTL'
_computing_publication_material 'Bruker SHELXTL'
_computing_structure_refinement 'SHELXL-97 (Sheldrick, 1997)'
_computing_structure_solution 'SHELXS-97 (Sheldrick, 1990)'
_diffrn_ambient_temperature 100(2)
_diffrn_measured_fraction_theta_full 0.995
_diffrn_measured_fraction_theta_max 0.995
_diffrn_measurement_device_type 'CCD area detector'
_diffrn_measurement_method 'phi and omega scans'
_diffrn_radiation_monochromator graphite
_diffrn_radiation_source 'fine-focus sealed tube'
_diffrn_radiation_type MoK\a
_diffrn_radiation_wavelength 0.71073
_diffrn_reflns_av_R_equivalents 0.0707
_diffrn_reflns_av_sigmaI/netI 0.0484
_diffrn_reflns_limit_h_max 21
_diffrn_reflns_limit_h_min -21
_diffrn_reflns_limit_k_max 21
_diffrn_reflns_limit_k_min -21
_diffrn_reflns_limit_l_max 95
_diffrn_reflns_limit_l_min -95
_diffrn_reflns_number 52002
_diffrn_reflns_theta_full 27.00
_diffrn_reflns_theta_max 27.00
_diffrn_reflns_theta_min 2.46
_exptl_absorpt_coefficient_mu 1.514
_exptl_absorpt_correction_T_max 0.6595
_exptl_absorpt_correction_T_min 0.4738
_exptl_absorpt_correction_type multi-scan
_exptl_absorpt_process_details 'SADABS (Sheldrick, 2008)'
_exptl_crystal_colour yellow
_exptl_crystal_density_diffrn 1.200
_exptl_crystal_density_method 'not measured'
_exptl_crystal_description prism
_exptl_crystal_F_000 6888
_exptl_crystal_size_max 0.58
_exptl_crystal_size_mid 0.35
_exptl_crystal_size_min 0.30
_refine_diff_density_max 1.182
_refine_diff_density_min -0.746
_refine_diff_density_rms 0.102
_refine_ls_abs_structure_details 'Flack H D (1983), Acta Cryst. A39, 876-881'
_refine_ls_abs_structure_Flack -0.004(9)
_refine_ls_extinction_method none
_refine_ls_goodness_of_fit_ref 1.057
_refine_ls_hydrogen_treatment constr
_refine_ls_matrix_type full
_refine_ls_number_parameters 326
_refine_ls_number_reflns 8606
_refine_ls_number_restraints 34
_refine_ls_restrained_S_all 1.064
_refine_ls_R_factor_all 0.0810
_refine_ls_R_factor_gt 0.0657
_refine_ls_shift/su_max 0.000
_refine_ls_shift/su_mean 0.000
_refine_ls_structure_factor_coef Fsqd
_refine_ls_weighting_details 'calc w=1/[\s^2^(Fo^2^)+(0.1239P)^2^+6.6748P] where P=(Fo^2^+2Fc^2^)/3'
_refine_ls_weighting_scheme calc
_refine_ls_wR_factor_gt 0.1670
_refine_ls_wR_factor_ref 0.1766
_reflns_number_gt 7248
_reflns_number_total 8606
_reflns_threshold_expression >2sigma(I)
_cod_data_source_file c5dt00129c2.cif
_cod_data_source_block ymeli1m
_cod_depositor_comments
;
The following automatic conversions were performed:

'_symmetry_cell_setting' value 'Trigonal' changed to 'trigonal'
according to
/usr/data/users/saulius/crontab/automatic-downloads/rss-feeds/RSC/lib/dictionaries/cif_core.dic
dictionary named 'cif_core.dic' version 2.4.2 from 2011-04-26.

Automatic conversion script
Id: cif_fix_values 3008 2015-01-20 13:52:24Z robertas 

 Adding full bibliography for 7033954--7033957.cif.
;
_cod_original_cell_volume 17810.1(13)
_cod_original_sg_symbol_H-M R3c
_cod_database_code 7033957

loop_
_symmetry_equiv_pos_as_xyz
'x, y, z'
'-y, x-y, z'
'-x+y, -x, z'
'-y, -x, z+1/2'
'-x+y, y, z+1/2'
'x, x-y, z+1/2'
'x+2/3, y+1/3, z+1/3'
'-y+2/3, x-y+1/3, z+1/3'
'-x+y+2/3, -x+1/3, z+1/3'
'-y+2/3, -x+1/3, z+5/6'
'-x+y+2/3, y+1/3, z+5/6'
'x+2/3, x-y+1/3, z+5/6'
'x+1/3, y+2/3, z+2/3'
'-y+1/3, x-y+2/3, z+2/3'
'-x+y+1/3, -x+2/3, z+2/3'
'-y+1/3, -x+2/3, z+7/6'
'-x+y+1/3, y+2/3, z+7/6'
'x+1/3, x-y+2/3, z+7/6'

loop_
_atom_site_label
_atom_site_type_symbol
_atom_site_fract_x
_atom_site_fract_y
_atom_site_fract_z
_atom_site_U_iso_or_equiv
_atom_site_adp_type
_atom_site_occupancy
_atom_site_symmetry_multiplicity
_atom_site_calc_flag
_atom_site_refinement_flags
_atom_site_disorder_assembly
_atom_site_disorder_group
Y1 Y -0.237629(18) 0.472000(19) 0.022623(6) 0.02598(6) Uani 1 1 d . . .
N1 N -0.17481(18) 0.60656(19) 0.00678(4) 0.0334(7) Uani 1 1 d . . .
N2 N -0.12905(19) 0.5737(2) 0.04196(4) 0.0349(8) Uani 1 1 d . . .
O1 O -0.3333 0.3333 0.03313(5) 0.0260(8) Uani 1 3 d S . .
O2 O -0.18156(16) 0.38389(16) 0.01202(4) 0.0386(7) Uani 1 1 d . . .
C1 C -0.19920(17) 0.65399(18) -0.00576(3) 0.0368(9) Uani 1 1 d G . .
C2 C -0.2197(2) 0.6253(2) -0.02347(3) 0.0474(12) Uani 1 1 d G A .
C3 C -0.2495(3) 0.6707(4) -0.03506(4) 0.0548(13) Uani 1 1 d G . .
H3A H -0.2635 0.6499 -0.0471 0.066 Uiso 1 1 calc R . .
C4 C -0.2592(3) 0.7435(3) -0.02976(7) 0.0638(14) Uani 1 1 d G . .
H4A H -0.2798 0.7730 -0.0380 0.077 Uiso 1 1 calc R . .
C5 C -0.2392(3) 0.7743(3) -0.01245(7) 0.0560(12) Uani 1 1 d G . .
H5A H -0.2449 0.8261 -0.0088 0.067 Uiso 1 1 calc R . .
C6 C -0.2102(3) 0.7305(3) -0.00005(6) 0.0447(10) Uani 1 1 d G . .
C7 C -0.2109(3) 0.5449(3) -0.03034(6) 0.0626(7) Uani 1 1 d D . .
H7A H -0.1855 0.5260 -0.0200 0.075 Uiso 0.582(8) 1 calc PR A 1
H7B H -0.1924 0.5183 -0.0202 0.075 Uiso 0.418(8) 1 d PR A 2
C8 C -0.1355(5) 0.5765(7) -0.04499(11) 0.0813(10) Uani 0.582(8) 1 d PD A 1
H8A H -0.1654 0.5592 -0.0568 0.122 Uiso 0.582(8) 1 calc PR A 1
H8B H -0.0984 0.5463 -0.0431 0.122 Uiso 0.582(8) 1 calc PR A 1
H8C H -0.0950 0.6442 -0.0444 0.122 Uiso 0.582(8) 1 calc PR A 1
C9 C -0.3016(6) 0.4590(6) -0.03495(18) 0.0862(11) Uani 0.582(8) 1 d PD A 1
H9A H -0.3470 0.4464 -0.0254 0.129 Uiso 0.582(8) 1 calc PR A 1
H9B H -0.2917 0.4059 -0.0362 0.129 Uiso 0.582(8) 1 calc PR A 1
H9C H -0.3253 0.4690 -0.0463 0.129 Uiso 0.582(8) 1 calc PR A 1
C8' C -0.1176(5) 0.5573(9) -0.0361(2) 0.0813(10) Uani 0.418(8) 1 d PD A 2
H8'A H -0.0745 0.5797 -0.0259 0.122 Uiso 0.418(8) 1 calc PR A 2
H8'B H -0.0921 0.6028 -0.0458 0.122 Uiso 0.418(8) 1 calc PR A 2
H8'C H -0.1258 0.4976 -0.0402 0.122 Uiso 0.418(8) 1 calc PR A 2
C9' C -0.2718(9) 0.4975(9) -0.04679(13) 0.0862(11) Uani 0.418(8) 1 d PD A 2
H9'A H -0.3376 0.4665 -0.0433 0.129 Uiso 0.418(8) 1 calc PR A 2
H9'B H -0.2571 0.4513 -0.0516 0.129 Uiso 0.418(8) 1 calc PR A 2
H9'C H -0.2597 0.5444 -0.0560 0.129 Uiso 0.418(8) 1 calc PR A 2
C10 C -0.1912(4) 0.7646(3) 0.01894(7) 0.0626(7) Uani 1 1 d . . .
H10A H -0.1882 0.7155 0.0262 0.075 Uiso 1 1 calc R . .
C11 C -0.2696(4) 0.7769(4) 0.02681(9) 0.0813(10) Uani 1 1 d . . .
H11A H -0.3290 0.7187 0.0256 0.122 Uiso 1 1 calc R . .
H11B H -0.2728 0.8267 0.0204 0.122 Uiso 1 1 calc R . .
H11C H -0.2572 0.7932 0.0395 0.122 Uiso 1 1 calc R . .
C12 C -0.0980(5) 0.8521(4) 0.02070(11) 0.0862(11) Uani 1 1 d . . .
H12A H -0.0495 0.8416 0.0156 0.129 Uiso 1 1 calc R . .
H12B H -0.0846 0.8687 0.0334 0.129 Uiso 1 1 calc R . .
H12C H -0.0992 0.9029 0.0142 0.129 Uiso 1 1 calc R . .
C13 C -0.0810(2) 0.6522(2) 0.01326(5) 0.0345(9) Uani 1 1 d . . .
C14 C -0.0601(2) 0.6342(2) 0.02990(5) 0.0378(9) Uani 1 1 d . . .
C15 C -0.0061(3) 0.7078(3) -0.00028(6) 0.0474(11) Uani 1 1 d . . .
H15A H 0.0308 0.7724 0.0038 0.071 Uiso 1 1 calc R . .
H15B H -0.0348 0.7061 -0.0118 0.071 Uiso 1 1 calc R . .
H15C H 0.0344 0.6809 -0.0016 0.071 Uiso 1 1 calc R . .
C16 C 0.0410(3) 0.6692(3) 0.03510(6) 0.0485(11) Uani 1 1 d . . .
H16A H 0.0743 0.7373 0.0359 0.073 Uiso 1 1 calc R . .
H16B H 0.0705 0.6499 0.0260 0.073 Uiso 1 1 calc R . .
H16C H 0.0431 0.6429 0.0467 0.073 Uiso 1 1 calc R . .
C17 C -0.1078(2) 0.5804(2) 0.06058(4) 0.0420(10) Uani 1 1 d G . .
C18 C -0.1018(3) 0.5082(2) 0.06871(5) 0.0634(15) Uani 1 1 d G . .
C19 C -0.0900(4) 0.5086(4) 0.08714(5) 0.084(2) Uani 1 1 d G . .
H19A H -0.0870 0.4585 0.0926 0.101 Uiso 1 1 calc R . .
C20 C -0.0824(4) 0.5811(4) 0.09762(6) 0.0729(19) Uani 1 1 d G . .
H20A H -0.0775 0.5792 0.1103 0.087 Uiso 1 1 calc R . .
C21 C -0.0820(4) 0.6564(4) 0.08952(7) 0.0698(16) Uani 1 1 d G . .
H21A H -0.0735 0.7075 0.0966 0.084 Uiso 1 1 calc R . .
C22 C -0.0939(3) 0.6584(3) 0.07082(6) 0.0496(12) Uani 1 1 d G . .
C23 C -0.0947(3) 0.4310(3) 0.05694(7) 0.0626(7) Uani 1 1 d D . .
H23A H -0.1036 0.4424 0.0441 0.075 Uiso 1 1 calc R . .
C24 C -0.0037(4) 0.4353(4) 0.05823(9) 0.0813(10) Uani 1 1 d . . .
H24A H -0.0047 0.3857 0.0509 0.122 Uiso 1 1 calc R . .
H24B H 0.0086 0.4271 0.0707 0.122 Uiso 1 1 calc R . .
H24C H 0.0455 0.4959 0.0539 0.122 Uiso 1 1 calc R . .
C25 C -0.1732(5) 0.3363(4) 0.06182(9) 0.0862(11) Uani 1 1 d D . .
H25A H -0.1686 0.2890 0.0548 0.129 Uiso 1 1 calc R . .
H25B H -0.2327 0.3331 0.0593 0.129 Uiso 1 1 calc R . .
H25C H -0.1695 0.3249 0.0746 0.129 Uiso 1 1 calc R . .
C26 C -0.0902(3) 0.7430(3) 0.06256(7) 0.0626(7) Uani 1 1 d D . .
H26A H -0.1037 0.7316 0.0495 0.075 Uiso 1 1 calc R . .
C27 C -0.1690(4) 0.7570(4) 0.07165(9) 0.0813(10) Uani 1 1 d . . .
H27A H -0.2297 0.7008 0.0699 0.122 Uiso 1 1 calc R . .
H27B H -0.1696 0.8103 0.0662 0.122 Uiso 1 1 calc R . .
H27C H -0.1563 0.7685 0.0845 0.122 Uiso 1 1 calc R . .
C28 C 0.0060(4) 0.8295(4) 0.06500(10) 0.0862(11) Uani 1 1 d D . .
H28A H 0.0531 0.8192 0.0592 0.129 Uiso 1 1 calc R . .
H28B H 0.0201 0.8410 0.0778 0.129 Uiso 1 1 calc R . .
H28C H 0.0064 0.8834 0.0596 0.129 Uiso 1 1 calc R . .
C29 C -0.0915(3) 0.4207(3) 0.00516(7) 0.0516(12) Uani 1 1 d . . .
H29A H -0.0817 0.3698 0.0013 0.077 Uiso 1 1 calc R . .
H29B H -0.0461 0.4572 0.0145 0.077 Uiso 1 1 calc R . .
H29C H -0.0836 0.4609 -0.0051 0.077 Uiso 1 1 calc R . .
Li1 Li -0.3333 0.3333 0.14927(16) 0.078(5) Uani 1 3 d SD . .
O1S O -0.2810(3) 0.4590(2) 0.13463(6) 0.1133(10) Uani 1 1 d D . .
O2S O -0.2274(3) 0.4331(2) 0.16561(6) 0.1133(10) Uani 1 1 d D . .
C1S C -0.3279(5) 0.4768(6) 0.12027(11) 0.164(2) Uani 1 1 d D . .
H1SA H -0.2878 0.5398 0.1157 0.246 Uiso 1 1 calc R . .
H1SB H -0.3861 0.4711 0.1247 0.246 Uiso 1 1 calc R . .
H1SC H -0.3418 0.4315 0.1107 0.246 Uiso 1 1 calc R . .
C2S C -0.2217(3) 0.5441(3) 0.14415(8) 0.174(3) Uani 1 1 d D . .
H2SA H -0.2591 0.5647 0.1510 0.209 Uiso 1 1 calc R . .
H2SB H -0.1808 0.5942 0.1358 0.209 Uiso 1 1 calc R . .
C3S C -0.1642(4) 0.5197(4) 0.15670(10) 0.174(3) Uani 1 1 d D . .
H3SA H -0.1172 0.5127 0.1498 0.209 Uiso 1 1 calc R . .
H3SB H -0.1315 0.5698 0.1656 0.209 Uiso 1 1 calc R . .
C4S C -0.1736(4) 0.4161(6) 0.17876(12) 0.164(2) Uani 1 1 d D . .
H4SA H -0.1282 0.4751 0.1843 0.246 Uiso 1 1 calc R . .
H4SB H -0.1408 0.3878 0.1729 0.246 Uiso 1 1 calc R . .
H4SC H -0.2153 0.3738 0.1880 0.246 Uiso 1 1 calc R . .
Li2 Li 0.3333 0.6667 0.09720(14) 0.052(3) Uani 1 3 d SD . .
O3S O 0.2363(2) 0.6785(3) 0.08034(6) 0.1133(10) Uani 1 1 d D . .
O4S O 0.2116(2) 0.5858(2) 0.11184(6) 0.1133(10) Uani 1 1 d D . .
C5S C 0.2619(7) 0.7549(4) 0.06798(11) 0.164(2) Uani 1 1 d D . .
H5SA H 0.2064 0.7454 0.0615 0.246 Uiso 1 1 calc R . .
H5SB H 0.3078 0.7573 0.0594 0.246 Uiso 1 1 calc R . .
H5SC H 0.2887 0.8136 0.0746 0.246 Uiso 1 1 calc R . .
C6S C 0.1474(3) 0.6425(3) 0.08915(9) 0.174(3) Uani 1 1 d D . .
H6SA H 0.0977 0.6235 0.0801 0.209 Uiso 1 1 calc R . .
H6SB H 0.1477 0.6918 0.0967 0.209 Uiso 1 1 calc R . .
C7S C 0.1273(2) 0.5582(4) 0.10095(9) 0.174(3) Uani 1 1 d D . .
H7SA H 0.0730 0.5414 0.1088 0.209 Uiso 1 1 calc R . .
H7SB H 0.1135 0.5038 0.0934 0.209 Uiso 1 1 calc R . .
C8S C 0.1746(7) 0.4964(3) 0.12051(12) 0.164(2) Uani 1 1 d D . .
H8SA H 0.1140 0.4788 0.1258 0.246 Uiso 1 1 calc R . .
H8SB H 0.2176 0.5001 0.1299 0.246 Uiso 1 1 calc R . .
H8SC H 0.1670 0.4495 0.1117 0.246 Uiso 1 1 calc R . .

loop_
_atom_site_aniso_label
_atom_site_aniso_U_11
_atom_site_aniso_U_22
_atom_site_aniso_U_33
_atom_site_aniso_U_23
_atom_site_aniso_U_13
_atom_site_aniso_U_12
Y1 0.02316(10) 0.02123(10) 0.03274(12) 0.00031(11) -0.00309(11) 0.01047(9)
N1 0.0287(12) 0.0255(11) 0.0411(15) 0.0028(11) -0.0064(11) 0.0098(9)
N2 0.0314(12) 0.0313(13) 0.0326(15) 0.0005(11) -0.0065(12) 0.0086(10)
O1 0.0255(11) 0.0255(11) 0.0270(18) 0.000 0.000 0.0128(5)
O2 0.0339(10) 0.0353(11) 0.0481(15) 0.0019(10) 0.0014(10) 0.0185(8)
C1 0.0324(15) 0.0256(14) 0.0404(18) 0.0086(13) -0.0018(14) 0.0055(12)
C2 0.048(2) 0.0382(18) 0.0360(19) 0.0043(16) -0.0029(16) 0.0061(16)
C3 0.0398(19) 0.053(2) 0.060(3) 0.007(2) -0.0090(18) 0.0144(16)
C4 0.057(2) 0.051(2) 0.075(3) 0.013(2) -0.023(2) 0.0221(18)
C5 0.073(2) 0.0358(16) 0.065(3) 0.0061(17) -0.015(2) 0.0315(15)
C6 0.0402(17) 0.0286(15) 0.058(2) 0.0080(15) -0.0100(17) 0.0119(13)
C7 0.0881(13) 0.0506(10) 0.0531(13) -0.0050(9) -0.0198(11) 0.0377(9)
C8 0.0885(17) 0.0789(16) 0.085(2) -0.0006(15) -0.0051(16) 0.0487(13)
C9 0.099(2) 0.0556(15) 0.092(2) -0.0089(14) -0.0221(18) 0.0297(14)
C8' 0.0885(17) 0.0789(16) 0.085(2) -0.0006(15) -0.0051(16) 0.0487(13)
C9' 0.099(2) 0.0556(15) 0.092(2) -0.0089(14) -0.0221(18) 0.0297(14)
C10 0.0881(13) 0.0506(10) 0.0531(13) -0.0050(9) -0.0198(11) 0.0377(9)
C11 0.0885(17) 0.0789(16) 0.085(2) -0.0006(15) -0.0051(16) 0.0487(13)
C12 0.099(2) 0.0556(15) 0.092(2) -0.0089(14) -0.0221(18) 0.0297(14)
C13 0.0327(14) 0.0278(14) 0.0376(19) -0.0023(13) -0.0039(14) 0.0109(12)
C14 0.0330(15) 0.0264(15) 0.046(2) -0.0007(14) -0.0055(15) 0.0088(12)
C15 0.0348(16) 0.055(2) 0.043(2) 0.0054(17) 0.0009(16) 0.0153(15)
C16 0.0338(16) 0.057(2) 0.046(2) 0.0107(17) -0.0073(16) 0.0159(15)
C17 0.0311(16) 0.0372(18) 0.041(2) 0.0001(15) -0.0094(15) 0.0047(14)
C18 0.067(2) 0.050(2) 0.058(3) -0.001(2) -0.029(2) 0.017(2)
C19 0.085(3) 0.060(3) 0.069(3) 0.014(2) -0.045(3) 0.007(3)
C20 0.068(3) 0.094(4) 0.032(2) 0.003(2) -0.014(2) 0.023(3)
C21 0.079(3) 0.086(3) 0.045(2) -0.015(2) -0.020(2) 0.042(2)
C22 0.051(2) 0.0379(19) 0.046(2) -0.0022(16) -0.0123(18) 0.0115(16)
C23 0.0881(13) 0.0506(10) 0.0531(13) -0.0050(9) -0.0198(11) 0.0377(9)
C24 0.0885(17) 0.0789(16) 0.085(2) -0.0006(15) -0.0051(16) 0.0487(13)
C25 0.099(2) 0.0556(15) 0.092(2) -0.0089(14) -0.0221(18) 0.0297(14)
C26 0.0881(13) 0.0506(10) 0.0531(13) -0.0050(9) -0.0198(11) 0.0377(9)
C27 0.0885(17) 0.0789(16) 0.085(2) -0.0006(15) -0.0051(16) 0.0487(13)
C28 0.099(2) 0.0556(15) 0.092(2) -0.0089(14) -0.0221(18) 0.0297(14)
C29 0.0462(18) 0.0422(18) 0.065(3) 0.0028(17) 0.0132(19) 0.0206(15)
Li1 0.093(7) 0.093(7) 0.050(8) 0.000 0.000 0.046(3)
O1S 0.0954(13) 0.1104(15) 0.138(2) 0.0366(15) 0.0151(14) 0.0544(12)
O2S 0.0954(13) 0.1104(15) 0.138(2) 0.0366(15) 0.0151(14) 0.0544(12)
C1S 0.167(4) 0.178(4) 0.171(5) 0.050(4) -0.009(4) 0.103(3)
C2S 0.103(3) 0.156(5) 0.203(7) -0.001(5) -0.008(4) 0.018(4)
C3S 0.103(3) 0.156(5) 0.203(7) -0.001(5) -0.008(4) 0.018(4)
C4S 0.167(4) 0.178(4) 0.171(5) 0.050(4) -0.009(4) 0.103(3)
Li2 0.055(4) 0.055(4) 0.047(7) 0.000 0.000 0.027(2)
O3S 0.0954(13) 0.1104(15) 0.138(2) 0.0366(15) 0.0151(14) 0.0544(12)
O4S 0.0954(13) 0.1104(15) 0.138(2) 0.0366(15) 0.0151(14) 0.0544(12)
C5S 0.167(4) 0.178(4) 0.171(5) 0.050(4) -0.009(4) 0.103(3)
C6S 0.103(3) 0.156(5) 0.203(7) -0.001(5) -0.008(4) 0.018(4)
C7S 0.103(3) 0.156(5) 0.203(7) -0.001(5) -0.008(4) 0.018(4)
C8S 0.167(4) 0.178(4) 0.171(5) 0.050(4) -0.009(4) 0.103(3)

loop_
_atom_type_symbol
_atom_type_description
_atom_type_scat_dispersion_real
_atom_type_scat_dispersion_imag
_atom_type_scat_source
C C 0.0033 0.0016 'International Tables Vol C Tables 4.2.6.8 and 6.1.1.4'
H H 0.0000 0.0000 'International Tables Vol C Tables 4.2.6.8 and 6.1.1.4'
O O 0.0106 0.0060 'International Tables Vol C Tables 4.2.6.8 and 6.1.1.4'
N N 0.0061 0.0033 'International Tables Vol C Tables 4.2.6.8 and 6.1.1.4'
Y Y -2.7962 3.5667 'International Tables Vol C Tables 4.2.6.8 and 6.1.1.4'
Li Li -0.0003 0.0001 'International Tables Vol C Tables 4.2.6.8 and 6.1.1.4'

loop_
_geom_angle_atom_site_label_1
_geom_angle_atom_site_label_2
_geom_angle_atom_site_label_3
_geom_angle
_geom_angle_site_symmetry_1
_geom_angle_site_symmetry_3
O1 Y1 O2 76.09(7) . .
O1 Y1 N2 116.32(12) . .
O2 Y1 N2 106.10(11) . .
O1 Y1 N1 163.32(10) . .
O2 Y1 N1 108.79(11) . .
N2 Y1 N1 78.28(10) . .
O1 Y1 O2 74.28(8) . 2_565
O2 Y1 O2 115.17(13) . 2_565
N2 Y1 O2 138.71(11) . 2_565
N1 Y1 O2 89.41(10) . 2_565
O1 Y1 C14 141.38(11) . .
O2 Y1 C14 96.46(10) . .
N2 Y1 C14 28.71(11) . .
N1 Y1 C14 55.02(11) . .
O2 Y1 C14 139.31(11) 2_565 .
O1 Y1 C13 167.57(9) . .
O2 Y1 C13 97.89(10) . .
N2 Y1 C13 54.37(10) . .
N1 Y1 C13 29.03(10) . .
O2 Y1 C13 118.12(11) 2_565 .
C14 Y1 C13 27.29(11) . .
O1 Y1 Y1 36.08(5) . 2_565
O2 Y1 Y1 94.74(5) . 2_565
N2 Y1 Y1 139.54(7) . 2_565
N1 Y1 Y1 127.41(7) . 2_565
O2 Y1 Y1 38.26(7) 2_565 2_565
C14 Y1 Y1 166.56(8) . 2_565
C13 Y1 Y1 156.35(8) . 2_565
O1 Y1 Y1 36.08(5) . 3_455
O2 Y1 Y1 40.07(6) . 3_455
N2 Y1 Y1 119.13(9) . 3_455
N1 Y1 Y1 145.31(8) . 3_455
O2 Y1 Y1 93.15(7) 2_565 3_455
C14 Y1 Y1 127.12(9) . 3_455
C13 Y1 Y1 137.35(8) . 3_455
Y1 Y1 Y1 60.0 2_565 3_455
C13 N1 C1 118.0(2) . .
C13 N1 Y1 100.8(2) . .
C1 N1 Y1 141.17(18) . .
C14 N2 C17 119.2(3) . .
C14 N2 Y1 100.5(2) . .
C17 N2 Y1 138.8(2) . .
Y1 O1 Y1 107.84(10) 3_455 .
Y1 O1 Y1 107.84(10) 3_455 2_565
Y1 O1 Y1 107.84(10) . 2_565
C29 O2 Y1 123.2(2) . .
C29 O2 Y1 133.1(3) . 3_455
Y1 O2 Y1 101.67(10) . 3_455
C2 C1 C6 117.9(2) . .
C2 C1 N1 122.1(2) . .
C6 C1 N1 119.8(3) . .
C1 C2 C3 120.0 . .
C1 C2 C7 120.9(2) . .
C3 C2 C7 119.1(2) . .
C4 C3 C2 122.3(3) . .
C5 C4 C3 119.6(4) . .
C6 C5 C4 120.8(5) . .
C5 C6 C1 119.4(4) . .
C5 C6 C10 119.3(4) . .
C1 C6 C10 121.3(4) . .
C2 C7 C9 114.9(6) . .
C2 C7 C8' 121.4(6) . .
C9 C7 C8' 122.3(7) . .
C2 C7 C9' 113.3(7) . .
C9 C7 C9' 40.7(7) . .
C8' C7 C9' 102.1(8) . .
C2 C7 C8 111.2(5) . .
C9 C7 C8 114.6(7) . .
C8' C7 C8 32.4(7) . .
C9' C7 C8 79.6(6) . .
C12 C10 C6 111.5(5) . .
C12 C10 C11 111.7(5) . .
C6 C10 C11 112.4(4) . .
C14 C13 N1 121.3(3) . .
C14 C13 C15 121.6(3) . .
N1 C13 C15 116.2(3) . .
C14 C13 Y1 75.45(19) . .
N1 C13 Y1 50.19(15) . .
C15 C13 Y1 146.3(3) . .
C13 C14 N2 122.4(3) . .
C13 C14 C16 120.0(3) . .
N2 C14 C16 117.1(3) . .
C13 C14 Y1 77.26(19) . .
N2 C14 Y1 50.75(15) . .
C16 C14 Y1 145.1(3) . .
C18 C17 C22 120.1(3) . .
C18 C17 N2 118.8(3) . .
C22 C17 N2 121.1(3) . .
C19 C18 C17 120.0 . .
C19 C18 C23 118.7(3) . .
C17 C18 C23 120.8(3) . .
C18 C19 C20 120.9(3) . .
C21 C20 C19 119.6(4) . .
C20 C21 C22 121.0(5) . .
C21 C22 C17 118.1(4) . .
C21 C22 C26 119.1(4) . .
C17 C22 C26 122.8(4) . .
C24 C23 C25 111.4(5) . .
C24 C23 C18 114.0(4) . .
C25 C23 C18 109.3(5) . .
C22 C26 C28 111.2(5) . .
C22 C26 C27 107.9(4) . .
C28 C26 C27 111.2(5) . .
O2S Li1 O2S 89.6(4) 3_455 .
O2S Li1 O2S 89.6(4) 3_455 2_565
O2S Li1 O2S 89.6(4) . 2_565
O2S Li1 O1S 75.81(15) 3_455 3_455
O2S Li1 O1S 101.37(19) . 3_455
O2S Li1 O1S 161.5(2) 2_565 3_455
O2S Li1 O1S 101.37(19) 3_455 2_565
O2S Li1 O1S 161.5(2) . 2_565
O2S Li1 O1S 75.81(15) 2_565 2_565
O1S Li1 O1S 95.7(4) 3_455 2_565
O2S Li1 O1S 161.5(2) 3_455 .
O2S Li1 O1S 75.81(15) . .
O2S Li1 O1S 101.37(19) 2_565 .
O1S Li1 O1S 95.7(4) 3_455 .
O1S Li1 O1S 95.7(4) 2_565 .
C1S O1S C2S 109.9(5) . .
C1S O1S Li1 126.1(4) . .
C2S O1S Li1 116.9(4) . .
C4S O2S C3S 107.1(4) . .
C4S O2S Li1 126.6(4) . .
C3S O2S Li1 114.8(4) . .
O1S C2S C3S 104.7(5) . .
O2S C3S C2S 107.9(4) . .
O4S Li2 O4S 95.1(4) 3_565 .
O4S Li2 O4S 95.1(4) 3_565 2_665
O4S Li2 O4S 95.1(4) . 2_665
O4S Li2 O3S 96.63(18) 3_565 .
O4S Li2 O3S 80.55(15) . .
O4S Li2 O3S 167.8(3) 2_665 .
O4S Li2 O3S 80.55(15) 3_565 3_565
O4S Li2 O3S 167.8(3) . 3_565
O4S Li2 O3S 96.63(18) 2_665 3_565
O3S Li2 O3S 88.6(4) . 3_565
O4S Li2 O3S 167.8(3) 3_565 2_665
O4S Li2 O3S 96.63(18) . 2_665
O4S Li2 O3S 80.55(15) 2_665 2_665
O3S Li2 O3S 88.6(4) . 2_665
O3S Li2 O3S 88.6(4) 3_565 2_665
C6S O3S C5S 116.5(6) . .
C6S O3S Li2 110.8(4) . .
C5S O3S Li2 123.6(4) . .
C8S O4S C7S 94.5(5) . .
C8S O4S Li2 132.2(6) . .
C7S O4S Li2 111.8(4) . .
O3S C6S C7S 110.5(4) . .
O4S C7S C6S 106.9(4) . .

loop_
_geom_bond_atom_site_label_1
_geom_bond_atom_site_label_2
_geom_bond_distance
_geom_bond_site_symmetry_2
Y1 O1 2.1857(14) .
Y1 O2 2.234(3) .
Y1 N2 2.267(3) .
Y1 N1 2.268(3) .
Y1 O2 2.322(2) 2_565
Y1 C14 2.879(3) .
Y1 C13 2.901(3) .
Y1 Y1 3.5331(5) 2_565
Y1 Y1 3.5331(5) 3_455
N1 C13 1.433(4) .
N1 C1 1.407(4) .
N2 C14 1.407(5) .
N2 C17 1.426(4) .
O1 Y1 2.1857(14) 3_455
O1 Y1 2.1857(14) 2_565
O2 C29 1.399(5) .
O2 Y1 2.322(2) 3_455
C1 C2 1.3900 .
C1 C6 1.434(6) .
C2 C3 1.3900 .
C2 C7 1.504(6) .
C3 C4 1.356(8) .
C4 C5 1.370(7) .
C5 C6 1.403(6) .
C6 C10 1.502(7) .
C7 C9 1.507(7) .
C7 C8' 1.517(8) .
C7 C9' 1.535(8) .
C7 C8 1.543(7) .
C10 C12 1.507(7) .
C10 C11 1.532(9) .
C13 C14 1.364(5) .
C13 C15 1.507(5) .
C14 C16 1.525(5) .
C17 C18 1.3900 .
C17 C22 1.421(6) .
C18 C19 1.3900 .
C18 C23 1.606(7) .
C19 C20 1.388(9) .
C20 C21 1.385(9) .
C21 C22 1.414(6) .
C22 C26 1.506(7) .
C23 C24 1.479(9) .
C23 C25 1.501(6) .
C26 C28 1.533(6) .
C26 C27 1.590(9) .
Li1 O2S 2.100(8) 3_455
Li1 O2S 2.100(8) .
Li1 O2S 2.100(8) 2_565
Li1 O1S 2.118(7) 3_455
Li1 O1S 2.118(7) 2_565
Li1 O1S 2.118(7) .
O1S C1S 1.440(4) .
O1S C2S 1.442(4) .
O2S C4S 1.447(4) .
O2S C3S 1.449(4) .
C2S C3S 1.529(5) .
Li2 O4S 2.090(7) 3_565
Li2 O4S 2.090(7) .
Li2 O4S 2.090(7) 2_665
Li2 O3S 2.130(7) .
Li2 O3S 2.130(7) 3_565
Li2 O3S 2.130(7) 2_665
O3S C6S 1.443(4) .
O3S C5S 1.449(4) .
O4S C8S 1.445(4) .
O4S C7S 1.479(4) .
C6S C7S 1.542(4) .
